data_2310414
loop_
_publ_author_name
'Jeffrey, G.A.'
'Wu, V.Y.'

_publ_section_title
;
 The structures of the aluminum carbonitrides. II
;
_journal_name_full 'Acta Crystallographica (1,1948-23,1967)'
_journal_page_first 538
_journal_page_last 547
_journal_volume 20
_journal_year 1966
_chemical_formula_sum 'C3 Al4'
_chemical_name_systematic 'Al4 C3'
_space_group_IT_number 160
_symmetry_space_group_name_Hall 'P 3* -2'
_symmetry_space_group_name_H-M 'R 3 m :R'
_cell_angle_alpha 22.54
_cell_angle_beta 22.54
_cell_angle_gamma 22.54
_cell_formula_units_Z 1
_cell_length_a 8.52
_cell_length_b 8.52
_cell_length_c 8.52
_cell_volume 79.718
_citation_journal_id_ASTM ACCRA9
_cod_data_source_file Jeffrey_ACCRA9_1966_1122.cif
_cod_data_source_block C3Al4
_cod_original_cell_volume 79.71757
_cod_original_sg_symbol_Hall 'R 3 -2" (-y+z,x+z,-x+y+z)'
_cod_database_code 2310414

loop_
_symmetry_equiv_pos_as_xyz
x,y,z
z,x,y
y,z,x
y,x,z
z,y,x
x,z,y

loop_
_atom_site_label
_atom_site_type_symbol
_atom_site_fract_x
_atom_site_fract_y
_atom_site_fract_z
_atom_site_occupancy
_atom_site_U_iso_or_equiv
Al1 Al 0.705 0.705 0.705 1 0.0
C2 C 0.781 0.781 0.781 1 0.0
Al2 Al 0.129 0.129 0.129 1 0.0
Al4 Al 0.296 0.296 0.296 1 0.0
C3 C 0.217 0.217 0.217 1 0.0
C1 C 0 0 0 1 0.0
Al3 Al 0.869 0.869 0.869 1 0.0
